data_1565825
loop_
_publ_author_name
'Matsumoto, Mao'
'Nagayama, Natsumi'
'Hirose, Ryo'
'Takeshita, Kei'
'Ishii, Tomohiko'

_publ_section_title
;
 Methyl \a-<small>L</small>-sorboside monohydrate
;
_journal_coeditor_code BV4043
_journal_issue 12
_journal_name_full IUCrData
_journal_page_first x211325
_journal_paper_doi 10.1107/S2414314621013250
_journal_volume 6
_journal_year 2021
_chemical_absolute_configuration rmad
_chemical_formula_iupac 'C7 H14 O6, H2 O1'
_chemical_formula_moiety 'C7 H14 O6, H2 O1'
_chemical_formula_sum 'C7 H16 O7'
_chemical_formula_weight 212.20
_chemical_name_systematic
;
Methyl \a-<i>l</i>-sorboside monohydrate
;
_space_group_crystal_system triclinic
_space_group_IT_number 1
_space_group_name_Hall 'P 1'
_space_group_name_H-M_alt 'P 1'
_atom_sites_solution_hydrogens mixed
_atom_sites_solution_primary iterative
_audit_creation_method
;
Olex2 1.3
(compiled 2020.11.12 svn.r5f609507 for OlexSys, GUI svn.r6403)
;
_cell_angle_alpha 82.458(6)
_cell_angle_beta 72.596(5)
_cell_angle_gamma 65.476(5)
_cell_formula_units_Z 2
_cell_length_a 6.7320(5)
_cell_length_b 7.7574(5)
_cell_length_c 10.6128(8)
_cell_measurement_reflns_used 5608
_cell_measurement_temperature 296(2)
_cell_measurement_theta_max 68.36
_cell_measurement_theta_min 4.37
_cell_volume 481.13(6)
_computing_cell_refinement
;
CrystalStructure (Rigaku, 2019)
;
_computing_data_collection
;
RAPID-AUTO (Rigaku, 2009)
;
_computing_data_reduction
;
RAPID-AUTO (Rigaku, 2009)
;
_computing_molecular_graphics
;
<i>OLEX2</i> (Dolomanov <i>et al.</i>,  2009)
;
_computing_publication_material
;
<i>OLEX2</i> (Dolomanov <i>et al.</i>,  2009)
;
_computing_structure_refinement
;
<i>SHELXL2018/3</i> (Sheldrick, 2015)
;
_computing_structure_solution
;
<i>olex2.solve</i>  (Bourhis <i>et al.</i>,  2015)
;
_diffrn_ambient_temperature 296.15
_diffrn_measured_fraction_theta_full 0.982
_diffrn_measured_fraction_theta_max 0.978
_diffrn_measurement_device_type 'Rigaku R-AXIS RAPID'
_diffrn_measurement_method \w
_diffrn_radiation_type CuK\a
_diffrn_radiation_wavelength 1.54187
_diffrn_reflns_av_R_equivalents 0.0454
_diffrn_reflns_av_unetI/netI 0.0474
_diffrn_reflns_limit_h_max 8
_diffrn_reflns_limit_h_min -8
_diffrn_reflns_limit_k_max 9
_diffrn_reflns_limit_k_min -9
_diffrn_reflns_limit_l_max 12
_diffrn_reflns_limit_l_min -12
_diffrn_reflns_number 5541
_diffrn_reflns_theta_full 67.687
_diffrn_reflns_theta_max 68.205
_diffrn_reflns_theta_min 4.366
_exptl_absorpt_coefficient_mu 1.151
_exptl_absorpt_correction_T_max 1.0000
_exptl_absorpt_correction_T_min 0.6981
_exptl_absorpt_correction_type multi-scan
_exptl_absorpt_process_details
;
(ABSCOR; Rigaku, 1995)
;
_exptl_crystal_colour 'clear light colourless'
_exptl_crystal_density_diffrn 1.465
_exptl_crystal_description block
_exptl_crystal_F_000 228
_exptl_crystal_size_max 0.1
_exptl_crystal_size_mid 0.1
_exptl_crystal_size_min 0.1
_refine_diff_density_max 0.260
_refine_diff_density_min -0.444
_refine_ls_abs_structure_details
;
Flack <i>x</i> determined using 1053 quotients
[(<i>I</i>^+^)-(<i>I</i>^-^)]/[(<i>I</i>^+^)+(<i>I</i>^-^)]
(Parsons <i>et al.</i>,  2013)
;
_refine_ls_abs_structure_Flack 0.10(17)
_refine_ls_extinction_method none
_refine_ls_goodness_of_fit_ref 1.128
_refine_ls_hydrogen_treatment mixed
_refine_ls_matrix_type full
_refine_ls_number_parameters 272
_refine_ls_number_reflns 2880
_refine_ls_number_restraints 3
_refine_ls_restrained_S_all 1.127
_refine_ls_R_factor_all 0.0488
_refine_ls_R_factor_gt 0.0478
_refine_ls_shift/su_max 0.000
_refine_ls_shift/su_mean 0.000
_refine_ls_structure_factor_coef Fsqd
_refine_ls_weighting_details 'w=1/[\s^2^(Fo^2^)+(0.0704P)^2^+0.1060P] where P=(Fo^2^+2Fc^2^)/3'
_refine_ls_weighting_scheme calc
_refine_ls_wR_factor_gt 0.1237
_refine_ls_wR_factor_ref 0.1249
_reflns_number_gt 2751
_reflns_number_total 2880
_reflns_threshold_expression 'I > 2\s(I)'
_cod_data_source_file bv4043sup1.cif
_cod_data_source_block I
_cod_database_code 1565825
_shelx_space_group_comment
;
The symmetry employed for this shelxl refinement is uniquely defined
by the following loop, which should always be used as a source of
symmetry information in preference to the above space-group names.
They are only intended as comments.
;
_shelx_estimated_absorpt_t_min 0.894
_shelx_estimated_absorpt_t_max 0.894

loop_
_space_group_symop_operation_xyz
'x, y, z'

loop_
_atom_site_type_symbol
_atom_site_label
_atom_site_fract_x
_atom_site_fract_y
_atom_site_fract_z
_atom_site_U_iso_or_equiv
_atom_site_adp_type
_atom_site_calc_flag
_atom_site_occupancy
_atom_site_disorder_assembly
_atom_site_disorder_group
O O3 0.3171(6) -0.0810(5) 0.6471(5) 0.0640(11) Uani d 1 . .
H H3A 0.382215 -0.200873 0.640005 0.096 Uiso d 1 . .
H H3B 0.176598 -0.058481 0.675652 0.096 Uiso d 1 . .
O O4 0.3946(9) 0.0979(7) 0.4096(5) 0.0750(13) Uani d 1 . .
H H4A 0.330101 0.051068 0.478141 0.113 Uiso d 1 . .
H H4B 0.327723 0.101353 0.352282 0.113 Uiso d 1 . .
O O11 0.8495(5) -0.0155(4) 0.6286(3) 0.0423(7) Uani d 1 . .
H H11 0.842(12) 0.045(11) 0.540(8) 0.08(2) Uiso d 1 . .
O O12 0.4941(5) 0.3476(4) 0.8818(3) 0.0373(7) Uani d 1 . .
O O13 0.4864(4) 0.5035(4) 0.6457(3) 0.0361(6) Uani d 1 . .
H H13 0.483156 0.457826 0.581277 0.054 Uiso calc 1 . .
O O14 0.8089(5) 0.6575(4) 0.6023(3) 0.0394(7) Uani d 1 . .
H H14 0.841401 0.738990 0.622566 0.059 Uiso calc 1 . .
O O15 1.0305(5) 0.5731(5) 0.8089(4) 0.0514(9) Uani d 1 . .
H H15 1.166424 0.550381 0.782309 0.077 Uiso calc 1 . .
O O16 0.8842(5) 0.1669(4) 0.8198(3) 0.0382(7) Uani d 1 . .
C C11 0.6562(7) 0.0918(6) 0.7280(5) 0.0398(10) Uani d 1 . .
H H11A 0.627277 0.008418 0.801180 0.048 Uiso calc 1 . .
H H11B 0.525403 0.144048 0.692746 0.048 Uiso calc 1 . .
C C12 0.6836(6) 0.2508(5) 0.7784(4) 0.0287(8) Uani d 1 . .
C C13 0.7011(6) 0.4015(5) 0.6724(4) 0.0285(8) Uani d 1 . .
H H13A 0.812148 0.338344 0.591341 0.034 Uiso calc 1 . .
C C14 0.7743(6) 0.5397(5) 0.7129(4) 0.0279(8) Uani d 1 . .
H H14A 0.652616 0.617405 0.785360 0.033 Uiso calc 1 . .
C C15 0.9857(7) 0.4371(6) 0.7581(5) 0.0360(9) Uani d 1 . .
H H15A 1.113508 0.370500 0.683889 0.043 Uiso calc 1 . .
C C16 0.9460(8) 0.2978(7) 0.8656(5) 0.0433(10) Uani d 1 . .
H H16A 1.082904 0.228958 0.894020 0.052 Uiso calc 1 . .
H H16B 0.826033 0.365798 0.940980 0.052 Uiso calc 1 . .
C C17 0.4524(9) 0.2445(8) 1.0017(5) 0.0505(12) Uani d 1 . .
H H17A 0.432290 0.135576 0.983637 0.076 Uiso calc 1 . .
H H17B 0.317821 0.324424 1.063570 0.076 Uiso calc 1 . .
H H17C 0.579122 0.204193 1.038288 0.076 Uiso calc 1 . .
O O21 -0.0310(5) 1.0841(4) 0.3619(3) 0.0416(7) Uani d 1 . .
H H21 -0.088305 1.198374 0.348118 0.062 Uiso calc 1 . .
O O22 0.2120(5) 0.7111(4) 0.1172(3) 0.0358(6) Uani d 1 . .
O O23 0.0693(5) 0.5868(5) 0.3561(3) 0.0382(7) Uani d 1 . .
H H23 -0.000861 0.594835 0.434404 0.057 Uiso calc 1 . .
O O24 0.4907(6) 0.3936(4) 0.4191(3) 0.0407(7) Uani d 1 . .
H H24 0.461466 0.303180 0.412308 0.061 Uiso calc 1 . .
O O25 0.8573(5) 0.4521(5) 0.2383(4) 0.0505(9) Uani d 1 . .
H H25 0.950779 0.489488 0.245670 0.076 Uiso calc 1 . .
O O26 0.3751(5) 0.8804(4) 0.1895(3) 0.0359(7) Uani d 1 . .
C C21 -0.0209(7) 0.9850(6) 0.2564(5) 0.0399(10) Uani d 1 . .
H H21A -0.034544 1.068125 0.179979 0.048 Uiso calc 1 . .
H H21B -0.146711 0.945625 0.280896 0.048 Uiso calc 1 . .
C C22 0.2012(6) 0.8120(5) 0.2214(4) 0.0299(8) Uani d 1 . .
C C23 0.2295(6) 0.6684(5) 0.3348(4) 0.0275(8) Uani d 1 . .
H H23A 0.200807 0.734529 0.415127 0.033 Uiso calc 1 . .
C C24 0.4663(7) 0.5142(5) 0.3059(4) 0.0295(8) Uani d 1 . .
H H24A 0.490914 0.439397 0.230901 0.035 Uiso calc 1 . .
C C25 0.6379(6) 0.5996(6) 0.2730(5) 0.0348(9) Uani d 1 . .
H H25A 0.621075 0.667012 0.349958 0.042 Uiso calc 1 . .
C C26 0.5985(7) 0.7374(6) 0.1591(5) 0.0424(10) Uani d 1 . .
H H26A 0.706826 0.796123 0.138250 0.051 Uiso calc 1 . .
H H26B 0.623581 0.668881 0.081840 0.051 Uiso calc 1 . .
C C27 0.1985(9) 0.8085(7) -0.0053(4) 0.0485(12) Uani d 1 . .
H H27A 0.243717 0.718954 -0.073325 0.073 Uiso calc 1 . .
H H27B 0.297456 0.874770 -0.027087 0.073 Uiso calc 1 . .
H H27C 0.045401 0.897626 0.001903 0.073 Uiso calc 1 . .

loop_
_atom_site_aniso_label
_atom_site_aniso_U_11
_atom_site_aniso_U_22
_atom_site_aniso_U_33
_atom_site_aniso_U_12
_atom_site_aniso_U_13
_atom_site_aniso_U_23
O3 0.0457(19) 0.048(2) 0.090(3) -0.0091(17) -0.0201(19) -0.004(2)
O4 0.098(3) 0.062(3) 0.098(3) -0.054(3) -0.047(3) 0.016(3)
O11 0.0536(18) 0.0270(15) 0.0462(17) -0.0171(13) -0.0100(14) -0.0037(13)
O12 0.0428(15) 0.0325(15) 0.0320(14) -0.0159(12) -0.0030(12) 0.0017(12)
O13 0.0333(14) 0.0382(16) 0.0424(15) -0.0142(12) -0.0193(12) 0.0026(12)
O14 0.0534(18) 0.0294(15) 0.0389(15) -0.0254(14) -0.0056(13) 0.0026(12)
O15 0.0384(15) 0.0462(19) 0.082(2) -0.0216(14) -0.0207(16) -0.0160(17)
O16 0.0411(15) 0.0254(14) 0.0507(17) -0.0103(12) -0.0219(13) 0.0033(12)
C11 0.043(2) 0.030(2) 0.050(2) -0.0201(18) -0.0071(19) -0.0055(19)
C12 0.0268(17) 0.0219(17) 0.0372(19) -0.0091(14) -0.0091(15) -0.0007(15)
C13 0.0302(18) 0.0288(19) 0.0299(17) -0.0135(16) -0.0102(14) -0.0007(15)
C14 0.0286(17) 0.0256(18) 0.0302(18) -0.0129(15) -0.0048(15) -0.0033(15)
C15 0.0282(17) 0.031(2) 0.051(2) -0.0111(16) -0.0104(17) -0.0108(18)
C16 0.049(2) 0.040(2) 0.054(3) -0.020(2) -0.031(2) 0.003(2)
C17 0.063(3) 0.053(3) 0.039(2) -0.031(2) -0.009(2) 0.005(2)
O21 0.0458(16) 0.0250(14) 0.0488(18) -0.0019(13) -0.0207(13) -0.0058(13)
O22 0.0518(16) 0.0281(14) 0.0327(14) -0.0150(13) -0.0201(12) 0.0003(11)
O23 0.0395(15) 0.0497(17) 0.0363(14) -0.0298(14) -0.0083(12) 0.0002(13)
O24 0.0595(18) 0.0286(15) 0.0457(16) -0.0187(14) -0.0329(14) 0.0089(13)
O25 0.0264(14) 0.0376(17) 0.086(2) -0.0052(12) -0.0183(15) -0.0139(17)
O26 0.0357(15) 0.0260(14) 0.0492(17) -0.0154(12) -0.0142(13) 0.0061(12)
C21 0.035(2) 0.029(2) 0.052(3) -0.0013(17) -0.0217(18) -0.0054(18)
C22 0.0272(18) 0.028(2) 0.036(2) -0.0089(15) -0.0130(16) -0.0019(16)
C23 0.0271(17) 0.0285(19) 0.0293(18) -0.0117(15) -0.0100(14) -0.0002(15)
C24 0.0337(18) 0.0232(18) 0.0335(19) -0.0082(15) -0.0157(15) -0.0015(15)
C25 0.0250(17) 0.025(2) 0.053(2) -0.0048(15) -0.0132(17) -0.0078(17)
C26 0.030(2) 0.040(2) 0.055(3) -0.0174(18) -0.0025(19) 0.001(2)
C27 0.064(3) 0.048(3) 0.033(2) -0.018(2) -0.022(2) 0.007(2)

loop_
_atom_type_symbol
_atom_type_description
_atom_type_scat_dispersion_real
_atom_type_scat_dispersion_imag
_atom_type_scat_source
C C 0.0181 0.0091 'International Tables Vol C Tables 4.2.6.8 and 6.1.1.4'
H H 0.0000 0.0000 'International Tables Vol C Tables 4.2.6.8 and 6.1.1.4'
O O 0.0492 0.0322 'International Tables Vol C Tables 4.2.6.8 and 6.1.1.4'

loop_
_geom_angle_atom_site_label_1
_geom_angle_atom_site_label_2
_geom_angle_atom_site_label_3
_geom_angle_site_symmetry_1
_geom_angle_site_symmetry_3
_geom_angle
_geom_angle_publ_flag
H3A O3 H3B . . 104.5 ?
H4A O4 H4B . . 104.5 ?
C11 O11 H11 . . 111(4) ?
C12 O12 C17 . . 117.3(3) ?
C13 O13 H13 . . 109.5 ?
C14 O14 H14 . . 109.5 ?
C15 O15 H15 . . 109.5 ?
C12 O16 C16 . . 114.6(3) ?
O11 C11 H11A . . 109.0 ?
O11 C11 H11B . . 109.0 ?
O11 C11 C12 . . 112.8(3) ?
H11A C11 H11B . . 107.8 ?
C12 C11 H11A . . 109.0 ?
C12 C11 H11B . . 109.0 ?
O12 C12 O16 . . 111.9(3) ?
O12 C12 C11 . . 111.3(3) ?
O12 C12 C13 . . 105.2(3) ?
O16 C12 C11 . . 106.1(3) ?
O16 C12 C13 . . 110.3(3) ?
C11 C12 C13 . . 112.2(3) ?
O13 C13 C12 . . 109.5(3) ?
O13 C13 H13A . . 108.7 ?
O13 C13 C14 . . 108.8(3) ?
C12 C13 H13A . . 108.7 ?
C14 C13 C12 . . 112.4(3) ?
C14 C13 H13A . . 108.7 ?
O14 C14 C13 . . 107.0(3) ?
O14 C14 H14A . . 109.1 ?
O14 C14 C15 . . 111.6(3) ?
C13 C14 H14A . . 109.1 ?
C15 C14 C13 . . 110.8(3) ?
C15 C14 H14A . . 109.1 ?
O15 C15 C14 . . 107.9(3) ?
O15 C15 H15A . . 110.1 ?
O15 C15 C16 . . 109.7(4) ?
C14 C15 H15A . . 110.1 ?
C14 C15 C16 . . 108.9(3) ?
C16 C15 H15A . . 110.1 ?
O16 C16 C15 . . 110.9(4) ?
O16 C16 H16A . . 109.5 ?
O16 C16 H16B . . 109.5 ?
C15 C16 H16A . . 109.5 ?
C15 C16 H16B . . 109.5 ?
H16A C16 H16B . . 108.1 ?
O12 C17 H17A . . 109.5 ?
O12 C17 H17B . . 109.5 ?
O12 C17 H17C . . 109.5 ?
H17A C17 H17B . . 109.5 ?
H17A C17 H17C . . 109.5 ?
H17B C17 H17C . . 109.5 ?
C21 O21 H21 . . 109.5 ?
C22 O22 C27 . . 117.3(3) ?
C23 O23 H23 . . 109.5 ?
C24 O24 H24 . . 109.5 ?
C25 O25 H25 . . 109.5 ?
C22 O26 C26 . . 114.6(3) ?
O21 C21 H21A . . 109.5 ?
O21 C21 H21B . . 109.5 ?
O21 C21 C22 . . 110.9(3) ?
H21A C21 H21B . . 108.1 ?
C22 C21 H21A . . 109.5 ?
C22 C21 H21B . . 109.5 ?
O22 C22 O26 . . 112.4(3) ?
O22 C22 C21 . . 111.3(3) ?
O22 C22 C23 . . 104.6(3) ?
O26 C22 C21 . . 106.0(3) ?
O26 C22 C23 . . 110.0(3) ?
C21 C22 C23 . . 112.7(3) ?
O23 C23 C22 . . 109.2(3) ?
O23 C23 H23A . . 108.8 ?
O23 C23 C24 . . 109.6(3) ?
C22 C23 H23A . . 108.8 ?
C24 C23 C22 . . 111.5(3) ?
C24 C23 H23A . . 108.8 ?
O24 C24 C23 . . 109.4(3) ?
O24 C24 H24A . . 109.3 ?
O24 C24 C25 . . 109.4(3) ?
C23 C24 H24A . . 109.3 ?
C25 C24 C23 . . 110.1(3) ?
C25 C24 H24A . . 109.3 ?
O25 C25 C24 . . 108.6(3) ?
O25 C25 H25A . . 109.6 ?
O25 C25 C26 . . 110.9(3) ?
C24 C25 H25A . . 109.6 ?
C24 C25 C26 . . 108.5(3) ?
C26 C25 H25A . . 109.6 ?
O26 C26 C25 . . 111.7(3) ?
O26 C26 H26A . . 109.3 ?
O26 C26 H26B . . 109.3 ?
C25 C26 H26A . . 109.3 ?
C25 C26 H26B . . 109.3 ?
H26A C26 H26B . . 108.0 ?
O22 C27 H27A . . 109.5 ?
O22 C27 H27B . . 109.5 ?
O22 C27 H27C . . 109.5 ?
H27A C27 H27B . . 109.5 ?
H27A C27 H27C . . 109.5 ?
H27B C27 H27C . . 109.5 ?

loop_
_geom_bond_atom_site_label_1
_geom_bond_atom_site_label_2
_geom_bond_site_symmetry_2
_geom_bond_distance
_geom_bond_publ_flag
O3 H3A . 0.8500 ?
O3 H3B . 0.8500 ?
O4 H4A . 0.8502 ?
O4 H4B . 0.8500 ?
O11 H11 . 1.00(8) ?
O11 C11 . 1.417(5) ?
O12 C12 . 1.407(5) ?
O12 C17 . 1.429(5) ?
O13 H13 . 0.8200 ?
O13 C13 . 1.425(4) ?
O14 H14 . 0.8200 ?
O14 C14 . 1.414(4) ?
O15 H15 . 0.8200 ?
O15 C15 . 1.416(5) ?
O16 C12 . 1.411(5) ?
O16 C16 . 1.429(6) ?
C11 H11A . 0.9700 ?
C11 H11B . 0.9700 ?
C11 C12 . 1.505(6) ?
C12 C13 . 1.529(5) ?
C13 H13A . 0.9800 ?
C13 C14 . 1.505(5) ?
C14 H14A . 0.9800 ?
C14 C15 . 1.503(5) ?
C15 H15A . 0.9800 ?
C15 C16 . 1.508(6) ?
C16 H16A . 0.9700 ?
C16 H16B . 0.9700 ?
C17 H17A . 0.9600 ?
C17 H17B . 0.9600 ?
C17 H17C . 0.9600 ?
O21 H21 . 0.8200 ?
O21 C21 . 1.409(5) ?
O22 C22 . 1.405(5) ?
O22 C27 . 1.423(5) ?
O23 H23 . 0.8200 ?
O23 C23 . 1.413(5) ?
O24 H24 . 0.8200 ?
O24 C24 . 1.429(5) ?
O25 H25 . 0.8200 ?
O25 C25 . 1.417(5) ?
O26 C22 . 1.413(5) ?
O26 C26 . 1.420(5) ?
C21 H21A . 0.9700 ?
C21 H21B . 0.9700 ?
C21 C22 . 1.519(5) ?
C22 C23 . 1.528(5) ?
C23 H23A . 0.9800 ?
C23 C24 . 1.512(5) ?
C24 H24A . 0.9800 ?
C24 C25 . 1.493(6) ?
C25 H25A . 0.9800 ?
C25 C26 . 1.514(6) ?
C26 H26A . 0.9700 ?
C26 H26B . 0.9700 ?
C27 H27A . 0.9600 ?
C27 H27B . 0.9600 ?
C27 H27C . 0.9600 ?

loop_
_geom_hbond_atom_site_label_D
_geom_hbond_atom_site_label_H
_geom_hbond_atom_site_label_A
_geom_hbond_site_symmetry_A
_geom_hbond_distance_DH
_geom_hbond_distance_HA
_geom_hbond_distance_DA
_geom_hbond_angle_DHA
_geom_hbond_publ_flag
O4 H4A O3 . 0.85 1.94 2.729(7) 153.5 yes
O11 H11 O21 1_645 1.00(8) 1.87(8) 2.799(4) 154(6) yes
O13 H13 O24 . 0.82 1.83 2.643(4) 168.7 yes
O14 H14 O11 1_565 0.82 1.94 2.719(4) 159.0 yes
O15 H15 O13 1_655 0.82 2.12 2.898(4) 158.4 yes
O21 H21 O25 1_465 0.82 2.10 2.874(4) 156.8 yes
O23 H23 O14 1_455 0.82 1.84 2.653(4) 169.4 yes
O24 H24 O4 . 0.82 1.83 2.650(5) 176.0 yes
O25 H25 O23 1_655 0.82 1.97 2.709(5) 149.9 yes

loop_
_geom_torsion_atom_site_label_1
_geom_torsion_atom_site_label_2
_geom_torsion_atom_site_label_3
_geom_torsion_atom_site_label_4
_geom_torsion_site_symmetry_1
_geom_torsion_site_symmetry_2
_geom_torsion_site_symmetry_3
_geom_torsion_site_symmetry_4
_geom_torsion
_geom_torsion_publ_flag
O11 C11 C12 O12 . . . . -176.7(3) ?
O11 C11 C12 O16 . . . . -54.8(4) ?
O11 C11 C12 C13 . . . . 65.6(4) ?
O12 C12 C13 O13 . . . . -50.8(4) ?
O12 C12 C13 C14 . . . . 70.2(4) ?
O13 C13 C14 O14 . . . . -65.1(3) ?
O13 C13 C14 C15 . . . . 173.1(3) ?
O14 C14 C15 O15 . . . . 67.4(4) ?
O14 C14 C15 C16 . . . . -173.6(3) ?
O15 C15 C16 O16 . . . . 175.8(3) ?
O16 C12 C13 O13 . . . . -171.6(3) ?
O16 C12 C13 C14 . . . . -50.6(4) ?
C11 C12 C13 O13 . . . . 70.4(4) ?
C11 C12 C13 C14 . . . . -168.6(3) ?
C12 O16 C16 C15 . . . . -60.5(5) ?
C12 C13 C14 O14 . . . . 173.5(3) ?
C12 C13 C14 C15 . . . . 51.7(4) ?
C13 C14 C15 O15 . . . . -173.4(3) ?
C13 C14 C15 C16 . . . . -54.4(4) ?
C14 C15 C16 O16 . . . . 57.9(5) ?
C16 O16 C12 O12 . . . . -61.3(4) ?
C16 O16 C12 C11 . . . . 177.1(4) ?
C16 O16 C12 C13 . . . . 55.4(4) ?
C17 O12 C12 O16 . . . . -53.3(5) ?
C17 O12 C12 C11 . . . . 65.2(5) ?
C17 O12 C12 C13 . . . . -173.1(4) ?
O21 C21 C22 O22 . . . . 179.4(3) ?
O21 C21 C22 O26 . . . . -58.1(4) ?
O21 C21 C22 C23 . . . . 62.3(5) ?
O22 C22 C23 O23 . . . . -52.9(4) ?
O22 C22 C23 C24 . . . . 68.4(4) ?
O23 C23 C24 O24 . . . . -64.1(4) ?
O23 C23 C24 C25 . . . . 175.6(3) ?
O24 C24 C25 O25 . . . . 63.4(4) ?
O24 C24 C25 C26 . . . . -176.0(3) ?
O25 C25 C26 O26 . . . . 176.8(3) ?
O26 C22 C23 O23 . . . . -173.8(3) ?
O26 C22 C23 C24 . . . . -52.5(4) ?
C21 C22 C23 O23 . . . . 68.1(4) ?
C21 C22 C23 C24 . . . . -170.6(3) ?
C22 O26 C26 C25 . . . . -59.1(5) ?
C22 C23 C24 O24 . . . . 174.8(3) ?
C22 C23 C24 C25 . . . . 54.6(4) ?
C23 C24 C25 O25 . . . . -176.3(3) ?
C23 C24 C25 C26 . . . . -55.8(4) ?
C24 C25 C26 O26 . . . . 57.6(5) ?
C26 O26 C22 O22 . . . . -60.8(4) ?
C26 O26 C22 C21 . . . . 177.4(4) ?
C26 O26 C22 C23 . . . . 55.3(4) ?
C27 O22 C22 O26 . . . . -58.5(4) ?
C27 O22 C22 C21 . . . . 60.3(5) ?
C27 O22 C22 C23 . . . . -177.8(3) ?

_cod_database_fobs_code 1565825
